data_7101797
loop_
_publ_author_name
'Esposito, Oriana'
'Lewis, Alexandra K de K'
'Hitchcock, Peter B'
'Caddick, Stephen'
'Cloke, F Geoffrey N'

_publ_section_title
;
 Synthesis and reactivity of alkyl-palladium N-heterocyclic carbene
 complexes.
;
_journal_issue 11
_journal_name_full 'Chemical communications (Cambridge, England)'
_journal_page_first 1157
_journal_page_last 1159
_journal_paper_doi 10.1039/b700671c
_journal_year 2007
_chemical_compound_source 'synthesis as described'
_chemical_formula_moiety 'C20 H40 Cl N3 O Pd'
_chemical_formula_sum 'C20 H40 Cl N3 O Pd'
_chemical_formula_weight 480.4
_chemical_name_systematic
;
?
;
_space_group_IT_number 14
_symmetry_cell_setting monoclinic
_symmetry_Int_Tables_number 14
_symmetry_space_group_name_Hall '-P 2yn'
_symmetry_space_group_name_H-M 'P 1 21/n 1'
_atom_sites_solution_hydrogens geom
_atom_sites_solution_primary direct
_atom_sites_solution_secondary difmap
_audit_conform_dict_location ftp://ftp.iucr.org/pub/cif_core.dic
_audit_conform_dict_name cif_core.dic
_audit_conform_dict_version 2.3
_audit_creation_date 2006-10-06T11:32:47-00:00
_audit_creation_method 'WinGX routine CIF_UPDATE'
_cell_angle_alpha 90
_cell_angle_beta 95.324(1)
_cell_angle_gamma 90
_cell_formula_units_Z 4
_cell_length_a 9.6642(3)
_cell_length_b 23.1895(5)
_cell_length_c 10.4673(3)
_cell_measurement_reflns_used 18355
_cell_measurement_temperature 173(2)
_cell_measurement_theta_max 26.022
_cell_measurement_theta_min 3.395
_cell_measurement_wavelength 0.71073
_cell_volume 2335.69(11)
_computing_cell_refinement 'HKL Scalepack (Otwinowski & Minor 1997)'
_computing_data_collection 'Collect (Nonius BV, 1997-2000)'
_computing_data_reduction 'HKL Denzo and Scalepack (Otwinowski & Minor 1997)'
_computing_molecular_graphics 'Ortep-3 for Windows (Farrugia, 1997)'
_computing_publication_material 'WinGX publication routines (Farrugia, 1999)'
_computing_structure_refinement 'SHELXL-97 (Sheldrick, 1997)'
_computing_structure_solution 'SHELXS-86 (Sheldrick, 1986)'
_diffrn_ambient_temperature 173(2)
_diffrn_detector 'CCD plate'
_diffrn_detector_area_resol_mean 9
_diffrn_measured_fraction_theta_full 0.996
_diffrn_measured_fraction_theta_max 0.996
_diffrn_measurement_device '95mm CCD camera on \k-goniostat'
_diffrn_measurement_device_type KappaCCD
_diffrn_measurement_method 'CCD rotation images, thick slices'
_diffrn_orient_matrix_type 'by Nonius Collect from scalepack cell'
_diffrn_orient_matrix_UB_11 0.209329E-1
_diffrn_orient_matrix_UB_12 -0.374554E-1
_diffrn_orient_matrix_UB_13 0.450499E-1
_diffrn_orient_matrix_UB_21 0.326795E-1
_diffrn_orient_matrix_UB_22 0.213514E-1
_diffrn_orient_matrix_UB_23 0.801752E-1
_diffrn_orient_matrix_UB_31 -0.964046E-1
_diffrn_orient_matrix_UB_32 -0.8951E-3
_diffrn_orient_matrix_UB_33 0.273633E-1
_diffrn_radiation_monochromator graphite
_diffrn_radiation_probe x-ray
_diffrn_radiation_type MoK\a
_diffrn_radiation_wavelength 0.7107
_diffrn_reflns_av_R_equivalents 0.0732
_diffrn_reflns_av_unetI/netI 0.0623
_diffrn_reflns_limit_h_max 11
_diffrn_reflns_limit_h_min -11
_diffrn_reflns_limit_k_max 28
_diffrn_reflns_limit_k_min -28
_diffrn_reflns_limit_l_max 11
_diffrn_reflns_limit_l_min -12
_diffrn_reflns_number 21525
_diffrn_reflns_theta_full 26.01
_diffrn_reflns_theta_max 26.01
_diffrn_reflns_theta_min 3.49
_diffrn_source 'Enraf Nonius FR590'
_exptl_absorpt_coefficient_mu 0.922
_exptl_absorpt_correction_T_max 0.9978
_exptl_absorpt_correction_T_min 0.861
_exptl_absorpt_correction_type multi-scan
_exptl_absorpt_process_details
;
[c.f. r.h. blessing, acta cryst. (1995), a51, 33-38]
;
_exptl_crystal_colour colourless
_exptl_crystal_density_diffrn 1.366
_exptl_crystal_density_method 'not measured'
_exptl_crystal_description needle
_exptl_crystal_F_000 1008
_exptl_crystal_size_max 0.25
_exptl_crystal_size_mid 0.02
_exptl_crystal_size_min 0.02
_refine_diff_density_max 0.902
_refine_diff_density_min -0.501
_refine_diff_density_rms 0.094
_refine_ls_extinction_method none
_refine_ls_goodness_of_fit_ref 0.821
_refine_ls_hydrogen_treatment constr
_refine_ls_matrix_type full
_refine_ls_number_parameters 243
_refine_ls_number_reflns 4570
_refine_ls_number_restraints 10
_refine_ls_restrained_S_all 0.82
_refine_ls_R_factor_all 0.0774
_refine_ls_R_factor_gt 0.0457
_refine_ls_shift/su_max 0.001
_refine_ls_shift/su_mean 0
_refine_ls_structure_factor_coef Fsqd
_refine_ls_weighting_details 'calc w=1/[\s^2^(Fo^2^)+(0.0748P)^2^+11.7021P] where P=(Fo^2^+2Fc^2^)/3'
_refine_ls_weighting_scheme calc
_refine_ls_wR_factor_gt 0.108
_refine_ls_wR_factor_ref 0.1287
_reflns_number_gt 3366
_reflns_number_total 4570
_reflns_threshold_expression >2sigma(I)
_cod_data_source_file b700671c.txt
_cod_data_source_block oct406
_cod_original_sg_symbol_H-M 'P 21/n'
_cod_database_code 7101797

loop_
_symmetry_equiv_pos_as_xyz
'x, y, z'
'-x+1/2, y+1/2, -z+1/2'
'-x, -y, -z'
'x-1/2, -y-1/2, z-1/2'

loop_
_atom_site_label
_atom_site_type_symbol
_atom_site_fract_x
_atom_site_fract_y
_atom_site_fract_z
_atom_site_U_iso_or_equiv
_atom_site_adp_type
_atom_site_occupancy
_atom_site_symmetry_multiplicity
_atom_site_calc_flag
_atom_site_refinement_flags
_atom_site_disorder_assembly
_atom_site_disorder_group
Pd Pd 0.21753(4) 0.189087(15) 0.83447(3) 0.02354(14) Uani 1 1 d . . .
Cl Cl 0.10609(15) 0.23765(6) 0.64010(13) 0.0403(3) Uani 1 1 d . A .
O O 0.3808(5) 0.38746(16) 0.8609(4) 0.0442(10) Uani 1 1 d . . .
N1 N 0.1476(4) 0.07097(17) 0.7197(4) 0.0290(9) Uani 1 1 d . . .
N2 N -0.0197(5) 0.10355(18) 0.8244(4) 0.0313(10) Uani 1 1 d . . .
N3 N 0.3268(4) 0.26556(16) 0.8934(4) 0.0248(9) Uani 1 1 d . A .
H3X H 0.3855 0.2568 0.9662 0.03 Uiso 1 1 calc R . .
C1 C 0.1097(5) 0.1179(2) 0.7885(4) 0.0256(11) Uani 1 1 d . A .
C2 C 0.0465(7) 0.0282(2) 0.7206(6) 0.0446(15) Uani 1 1 d . A .
H2 H 0.0505 -0.0091 0.6835 0.054 Uiso 1 1 calc R . .
C3 C -0.0554(7) 0.0488(2) 0.7824(6) 0.0434(15) Uani 1 1 d . A .
H3 H -0.1392 0.0292 0.7957 0.052 Uiso 1 1 calc R . .
C4 C 0.2702(6) 0.0620(2) 0.6448(5) 0.0349(12) Uani 1 1 d . A .
C5 C 0.2159(7) 0.0407(3) 0.5111(6) 0.0485(16) Uani 1 1 d . . .
H5A H 0.1677 0.0039 0.5186 0.073 Uiso 1 1 calc R A .
H5B H 0.2941 0.0355 0.4589 0.073 Uiso 1 1 calc R . .
H5C H 0.1512 0.0692 0.4702 0.073 Uiso 1 1 calc R . .
C6 C 0.3641(7) 0.0159(3) 0.7122(6) 0.0496(16) Uani 1 1 d . . .
H6A H 0.3098 -0.0191 0.7233 0.074 Uiso 1 1 calc R A .
H6B H 0.4019 0.0303 0.7964 0.074 Uiso 1 1 calc R . .
H6C H 0.4405 0.0072 0.6601 0.074 Uiso 1 1 calc R . .
C7 C 0.3513(6) 0.1171(3) 0.6285(6) 0.0437(14) Uani 1 1 d . . .
H7A H 0.3892 0.1312 0.7128 0.065 Uiso 1 1 calc R A .
H7B H 0.2895 0.1463 0.5866 0.065 Uiso 1 1 calc R . .
H7C H 0.4276 0.1093 0.5754 0.065 Uiso 1 1 calc R . .
C8 C -0.1239(6) 0.1394(3) 0.8897(5) 0.0371(13) Uani 1 1 d . A .
C9 C -0.1685(8) 0.1050(3) 1.0036(7) 0.0594(18) Uani 1 1 d . . .
H9A H -0.2172 0.07 0.9725 0.089 Uiso 1 1 calc R A .
H9B H -0.2306 0.1286 1.0509 0.089 Uiso 1 1 calc R . .
H9C H -0.0862 0.0945 1.0606 0.089 Uiso 1 1 calc R . .
C10 C -0.2470(8) 0.1510(4) 0.7914(7) 0.080(3) Uani 1 1 d . . .
H10A H -0.2842 0.1143 0.7568 0.12 Uiso 1 1 calc R A .
H10B H -0.2165 0.1746 0.7215 0.12 Uiso 1 1 calc R . .
H10C H -0.3194 0.1716 0.8327 0.12 Uiso 1 1 calc R . .
C11 C -0.0676(7) 0.1973(3) 0.9370(7) 0.0524(17) Uani 1 1 d . . .
H11A H 0.013 0.1913 0.9996 0.079 Uiso 1 1 calc R A .
H11B H -0.1398 0.2183 0.9775 0.079 Uiso 1 1 calc R . .
H11C H -0.0394 0.2197 0.8643 0.079 Uiso 1 1 calc R . .
C12 C 0.4139(6) 0.2880(2) 0.7948(5) 0.0341(12) Uani 1 1 d . . .
H12A H 0.3556 0.2929 0.7126 0.041 Uiso 1 1 calc R A .
H12B H 0.4876 0.2596 0.7809 0.041 Uiso 1 1 calc R . .
C13 C 0.4806(6) 0.3455(2) 0.8351(5) 0.0404(14) Uani 1 1 d . A .
H13A H 0.5456 0.3397 0.9129 0.049 Uiso 1 1 calc R . .
H13B H 0.535 0.3597 0.766 0.049 Uiso 1 1 calc R . .
C14 C 0.2312(6) 0.3118(2) 0.9280(5) 0.0312(11) Uani 1 1 d . . .
H14A H 0.1817 0.2987 1.0014 0.037 Uiso 1 1 calc R A .
H14B H 0.1609 0.3187 0.8546 0.037 Uiso 1 1 calc R . .
C15 C 0.3055(7) 0.3678(2) 0.9633(6) 0.0416(14) Uani 1 1 d . A .
H15A H 0.2367 0.3975 0.9829 0.05 Uiso 1 1 calc R . .
H15B H 0.3704 0.362 1.0412 0.05 Uiso 1 1 calc R . .
C16 C 0.3575(6) 0.1443(3) 0.9594(6) 0.0239(15) Uiso 0.757(7) 1 d PD A 1
H16A H 0.3757 0.1073 0.9169 0.029 Uiso 0.757(7) 1 calc PR A 1
H16B H 0.4457 0.1663 0.9644 0.029 Uiso 0.757(7) 1 calc PR A 1
C17 C 0.3309(7) 0.1294(3) 1.0993(7) 0.0275(18) Uiso 0.757(7) 1 d PD A 1
C18 C 0.2213(7) 0.0818(3) 1.1006(7) 0.0364(18) Uiso 0.757(7) 1 d PD A 1
H18A H 0.2478 0.0493 1.0484 0.055 Uiso 0.757(7) 1 calc PR A 1
H18B H 0.131 0.0968 1.0654 0.055 Uiso 0.757(7) 1 calc PR A 1
H18C H 0.215 0.0689 1.189 0.055 Uiso 0.757(7) 1 calc PR A 1
C19 C 0.4691(8) 0.1049(3) 1.1640(8) 0.042(2) Uiso 0.757(7) 1 d PD A 1
H19A H 0.4946 0.0702 1.1184 0.064 Uiso 0.757(7) 1 calc PR A 1
H19B H 0.4576 0.0952 1.2536 0.064 Uiso 0.757(7) 1 calc PR A 1
H19C H 0.5425 0.1339 1.1611 0.064 Uiso 0.757(7) 1 calc PR A 1
C20 C 0.2918(7) 0.1817(3) 1.1733(7) 0.0339(17) Uiso 0.757(7) 1 d PD A 1
H20A H 0.3666 0.2103 1.1747 0.051 Uiso 0.757(7) 1 calc PR A 1
H20B H 0.2777 0.1705 1.2614 0.051 Uiso 0.757(7) 1 calc PR A 1
H20C H 0.2058 0.1984 1.132 0.051 Uiso 0.757(7) 1 calc PR A 1
C16A C 0.2423(18) 0.1626(7) 1.0279(18) 0.025(5) Uiso 0.243(7) 1 d PD A 2
H16C H 0.268 0.1974 1.0796 0.029 Uiso 0.243(7) 1 calc PR A 2
H16D H 0.1495 0.1505 1.0506 0.029 Uiso 0.243(7) 1 calc PR A 2
C17A C 0.3458(17) 0.1142(7) 1.0765(16) 0.019(5) Uiso 0.243(7) 1 d PD A 2
C18A C 0.273(2) 0.0558(8) 1.055(2) 0.031(5) Uiso 0.243(7) 1 d PD A 2
H18D H 0.1741 0.06 1.0685 0.046 Uiso 0.243(7) 1 calc PR A 2
H18E H 0.3159 0.0275 1.1158 0.046 Uiso 0.243(7) 1 calc PR A 2
H18F H 0.2812 0.0427 0.9671 0.046 Uiso 0.243(7) 1 calc PR A 2
C19A C 0.374(2) 0.1222(9) 1.2234(16) 0.038(6) Uiso 0.243(7) 1 d PD A 2
H19D H 0.2864 0.1198 1.263 0.057 Uiso 0.243(7) 1 calc PR A 2
H19E H 0.4167 0.1601 1.2416 0.057 Uiso 0.243(7) 1 calc PR A 2
H19F H 0.4373 0.0919 1.2585 0.057 Uiso 0.243(7) 1 calc PR A 2
C20A C 0.4797(19) 0.1167(9) 1.016(2) 0.036(6) Uiso 0.243(7) 1 d PD A 2
H20D H 0.4626 0.1082 0.9245 0.054 Uiso 0.243(7) 1 calc PR A 2
H20E H 0.5443 0.0881 1.057 0.054 Uiso 0.243(7) 1 calc PR A 2
H20F H 0.52 0.1553 1.0279 0.054 Uiso 0.243(7) 1 calc PR A 2

loop_
_atom_site_aniso_label
_atom_site_aniso_U_11
_atom_site_aniso_U_22
_atom_site_aniso_U_33
_atom_site_aniso_U_23
_atom_site_aniso_U_13
_atom_site_aniso_U_12
Pd 0.0305(2) 0.01686(19) 0.0220(2) 0.00050(15) -0.00448(14) -0.00174(17)
Cl 0.0500(8) 0.0335(7) 0.0333(7) 0.0055(5) -0.0183(6) -0.0035(6)
O 0.065(3) 0.026(2) 0.042(2) 0.0048(17) 0.006(2) -0.0075(19)
N1 0.033(2) 0.020(2) 0.032(2) -0.0044(17) -0.0050(18) 0.0003(18)
N2 0.033(2) 0.029(2) 0.032(2) -0.0003(18) 0.0018(19) -0.0033(19)
N3 0.030(2) 0.022(2) 0.021(2) 0.0037(16) -0.0042(17) -0.0033(17)
C1 0.033(3) 0.021(2) 0.021(2) -0.0001(19) -0.005(2) 0.000(2)
C2 0.058(4) 0.022(3) 0.051(4) -0.010(3) -0.006(3) -0.008(3)
C3 0.050(4) 0.028(3) 0.050(4) -0.002(3) -0.005(3) -0.018(3)
C4 0.045(3) 0.027(3) 0.032(3) -0.006(2) -0.001(2) 0.011(2)
C5 0.065(4) 0.039(3) 0.040(3) -0.008(3) -0.003(3) 0.014(3)
C6 0.054(4) 0.043(3) 0.049(4) -0.008(3) -0.009(3) 0.019(3)
C7 0.046(4) 0.045(3) 0.042(3) -0.003(3) 0.014(3) 0.005(3)
C8 0.033(3) 0.054(3) 0.024(3) -0.002(2) 0.002(2) 0.001(3)
C9 0.070(5) 0.063(4) 0.049(4) 0.006(3) 0.026(4) -0.013(4)
C10 0.052(4) 0.130(8) 0.055(5) -0.028(5) -0.014(4) 0.039(5)
C11 0.059(4) 0.047(4) 0.055(4) -0.008(3) 0.029(3) -0.003(3)
C12 0.034(3) 0.036(3) 0.033(3) 0.003(2) 0.004(2) -0.005(2)
C13 0.046(3) 0.042(3) 0.033(3) 0.006(2) 0.003(3) -0.018(3)
C14 0.043(3) 0.019(2) 0.032(3) -0.004(2) 0.006(2) 0.000(2)
C15 0.062(4) 0.025(3) 0.039(3) -0.009(2) 0.010(3) -0.007(3)

loop_
_atom_type_symbol
_atom_type_description
_atom_type_scat_dispersion_real
_atom_type_scat_dispersion_imag
_atom_type_scat_source
C C 0.0033 0.0016 'International Tables Vol C Tables 4.2.6.8 and 6.1.1.4'
H H 0 0 'International Tables Vol C Tables 4.2.6.8 and 6.1.1.4'
Cl Cl 0.1484 0.1585 'International Tables Vol C Tables 4.2.6.8 and 6.1.1.4'
N N 0.0061 0.0033 'International Tables Vol C Tables 4.2.6.8 and 6.1.1.4'
O O 0.0106 0.006 'International Tables Vol C Tables 4.2.6.8 and 6.1.1.4'
Pd Pd -0.9988 1.0072 'International Tables Vol C Tables 4.2.6.8 and 6.1.1.4'

loop_
_geom_angle_atom_site_label_1
_geom_angle_atom_site_label_2
_geom_angle_atom_site_label_3
_geom_angle
C1 Pd C16 91.9(2)
C1 Pd C16A 90.0(5)
C16 Pd C16A 40.4(5)
C1 Pd N3 176.70(18)
C16 Pd N3 87.6(2)
C16A Pd N3 87.5(5)
C1 Pd Cl 90.03(14)
C16 Pd Cl 162.41(18)
C16A Pd Cl 157.2(5)
N3 Pd Cl 91.45(11)
C13 O C15 109.2(4)
C1 N1 C2 109.8(4)
C1 N1 C4 130.4(4)
C2 N1 C4 119.7(4)
C3 N2 C1 110.0(5)
C3 N2 C8 119.4(5)
C1 N2 C8 130.4(4)
C14 N3 C12 108.9(4)
C14 N3 Pd 111.7(3)
C12 N3 Pd 112.9(3)
C14 N3 H3X 107.7
C12 N3 H3X 107.7
Pd N3 H3X 107.7
N1 C1 N2 104.2(4)
N1 C1 Pd 128.7(4)
N2 C1 Pd 127.0(4)
C3 C2 N1 107.6(5)
C3 C2 H2 126.2
N1 C2 H2 126.2
C2 C3 N2 108.3(5)
C2 C3 H3 125.8
N2 C3 H3 125.8
N1 C4 C7 112.7(4)
N1 C4 C5 107.6(5)
C7 C4 C5 107.8(5)
N1 C4 C6 108.6(5)
C7 C4 C6 110.5(5)
C5 C4 C6 109.5(4)
C4 C5 H5A 109.5
C4 C5 H5B 109.5
H5A C5 H5B 109.5
C4 C5 H5C 109.5
H5A C5 H5C 109.5
H5B C5 H5C 109.5
C4 C6 H6A 109.5
C4 C6 H6B 109.5
H6A C6 H6B 109.5
C4 C6 H6C 109.5
H6A C6 H6C 109.5
H6B C6 H6C 109.5
C4 C7 H7A 109.5
C4 C7 H7B 109.5
H7A C7 H7B 109.5
C4 C7 H7C 109.5
H7A C7 H7C 109.5
H7B C7 H7C 109.5
C11 C8 N2 113.5(5)
C11 C8 C10 107.4(6)
N2 C8 C10 107.6(5)
C11 C8 C9 109.0(5)
N2 C8 C9 108.3(5)
C10 C8 C9 111.1(6)
C8 C9 H9A 109.5
C8 C9 H9B 109.5
H9A C9 H9B 109.5
C8 C9 H9C 109.5
H9A C9 H9C 109.5
H9B C9 H9C 109.5
C8 C10 H10A 109.5
C8 C10 H10B 109.5
H10A C10 H10B 109.5
C8 C10 H10C 109.5
H10A C10 H10C 109.5
H10B C10 H10C 109.5
C8 C11 H11A 109.5
C8 C11 H11B 109.5
H11A C11 H11B 109.5
C8 C11 H11C 109.5
H11A C11 H11C 109.5
H11B C11 H11C 109.5
N3 C12 C13 111.5(4)
N3 C12 H12A 109.3
C13 C12 H12A 109.3
N3 C12 H12B 109.3
C13 C12 H12B 109.3
H12A C12 H12B 108
O C13 C12 112.1(5)
O C13 H13A 109.2
C12 C13 H13A 109.2
O C13 H13B 109.2
C12 C13 H13B 109.2
H13A C13 H13B 107.9
N3 C14 C15 112.9(4)
N3 C14 H14A 109
C15 C14 H14A 109
N3 C14 H14B 109
C15 C14 H14B 109
H14A C14 H14B 107.8
O C15 C14 110.8(4)
O C15 H15A 109.5
C14 C15 H15A 109.5
O C15 H15B 109.5
C14 C15 H15B 109.5
H15A C15 H15B 108.1
C17 C16 Pd 123.5(4)
C17 C16 H16A 106.4
Pd C16 H16A 106.4
C17 C16 H16B 106.4
Pd C16 H16B 106.4
H16A C16 H16B 106.5
C20 C17 C18 111.7(6)
C20 C17 C19 108.5(6)
C18 C17 C19 107.6(6)
C20 C17 C16 112.2(6)
C18 C17 C16 110.2(6)
C19 C17 C16 106.4(6)
C17A C16A Pd 122.4(12)
C17A C16A H16C 106.7
Pd C16A H16C 106.7
C17A C16A H16D 106.7
Pd C16A H16D 106.7
H16C C16A H16D 106.6
C20A C17A C18A 112.2(15)
C20A C17A C19A 109.6(14)
C18A C17A C19A 106.7(14)
C20A C17A C16A 113.0(14)
C18A C17A C16A 108.3(13)
C19A C17A C16A 106.7(14)
C17A C18A H18D 109.5
C17A C18A H18E 109.5
H18D C18A H18E 109.5
C17A C18A H18F 109.5
H18D C18A H18F 109.5
H18E C18A H18F 109.5
C17A C19A H19D 109.5
C17A C19A H19E 109.5
H19D C19A H19E 109.5
C17A C19A H19F 109.5
H19D C19A H19F 109.5
H19E C19A H19F 109.5
C17A C20A H20D 109.5
C17A C20A H20E 109.5
H20D C20A H20E 109.5
C17A C20A H20F 109.5
H20D C20A H20F 109.5
H20E C20A H20F 109.5

loop_
_geom_bond_atom_site_label_1
_geom_bond_atom_site_label_2
_geom_bond_distance
Pd C1 1.988(5)
Pd C16 2.072(6)
Pd C16A 2.109(18)
Pd N3 2.126(4)
Pd Cl 2.4821(13)
O C13 1.413(7)
O C15 1.425(7)
N1 C1 1.373(6)
N1 C2 1.393(7)
N1 C4 1.495(7)
N2 C3 1.378(7)
N2 C1 1.379(7)
N2 C8 1.517(7)
N3 C14 1.482(6)
N3 C12 1.485(6)
N3 H3X 0.93
C2 C3 1.317(9)
C2 H2 0.95
C3 H3 0.95
C4 C7 1.516(8)
C4 C5 1.530(8)
C4 C6 1.531(7)
C5 H5A 0.98
C5 H5B 0.98
C5 H5C 0.98
C6 H6A 0.98
C6 H6B 0.98
C6 H6C 0.98
C7 H7A 0.98
C7 H7B 0.98
C7 H7C 0.98
C8 C11 1.515(8)
C8 C10 1.522(8)
C8 C9 1.529(8)
C9 H9A 0.98
C9 H9B 0.98
C9 H9C 0.98
C10 H10A 0.98
C10 H10B 0.98
C10 H10C 0.98
C11 H11A 0.98
C11 H11B 0.98
C11 H11C 0.98
C12 C13 1.525(7)
C12 H12A 0.99
C12 H12B 0.99
C13 H13A 0.99
C13 H13B 0.99
C14 C15 1.514(7)
C14 H14A 0.99
C14 H14B 0.99
C15 H15A 0.99
C15 H15B 0.99
C16 C17 1.549(9)
C16 H16A 0.99
C16 H16B 0.99
C17 C20 1.507(10)
C17 C18 1.530(9)
C17 C19 1.548(10)
C18 H18A 0.98
C18 H18B 0.98
C18 H18C 0.98
C19 H19A 0.98
C19 H19B 0.98
C19 H19C 0.98
C20 H20A 0.98
C20 H20B 0.98
C20 H20C 0.98
C16A C17A 1.556(16)
C16A H16C 0.99
C16A H16D 0.99
C17A C20A 1.492(17)
C17A C18A 1.535(17)
C17A C19A 1.548(17)
C18A H18D 0.98
C18A H18E 0.98
C18A H18F 0.98
C19A H19D 0.98
C19A H19E 0.98
C19A H19F 0.98
C20A H20D 0.98
C20A H20E 0.98
C20A H20F 0.98
